data_7028240
loop_
_publ_author_name
'Heift, Dominikus'
'Benk\>o, Zolt\'an'
'Gr\"utzmacher, Hansj\"org'

_publ_section_title
;
 Coulomb repulsion versus cycloaddition: formation of anionic
 four-membered rings from sodium phosphaethynolate, Na(OCP).
;
_journal_issue 2
_journal_name_full 'Dalton transactions (Cambridge, England : 2003)'
_journal_page_first 831
_journal_page_last 840
_journal_paper_doi 10.1039/c3dt52359d
_journal_volume 43
_journal_year 2014
_chemical_formula_sum 'C54 H58 O10 P2'
_chemical_formula_weight 929.00
_chemical_name_systematic
; 
 ? 
;
_space_group_IT_number 2
_symmetry_cell_setting triclinic
_symmetry_space_group_name_Hall '-P 1'
_symmetry_space_group_name_H-M 'P -1'
_atom_sites_solution_hydrogens geom
_atom_sites_solution_primary direct
_atom_sites_solution_secondary difmap
_audit_creation_method SHELXL-97
_cell_angle_alpha 118.377(6)
_cell_angle_beta 107.308(5)
_cell_angle_gamma 93.323(4)
_cell_formula_units_Z 1
_cell_length_a 11.2018(6)
_cell_length_b 11.2296(6)
_cell_length_c 11.4596(6)
_cell_measurement_reflns_used 5243
_cell_measurement_temperature 100(2)
_cell_measurement_theta_max 30.0555
_cell_measurement_theta_min 3.0743
_cell_volume 1176.28(15)
_computing_cell_refinement
;
CrysAlisPro, Agilent Technologies,
Version 1.171.35.19 (release 27-10-2011 CrysAlis171 .NET)
(compiled Oct 27 2011,15:02:11)
;
_computing_data_collection
;
CrysAlisPro, Agilent Technologies,
Version 1.171.35.19 (release 27-10-2011 CrysAlis171 .NET)
(compiled Oct 27 2011,15:02:11)
;
_computing_data_reduction
;
CrysAlisPro, Agilent Technologies,
Version 1.171.35.19 (release 27-10-2011 CrysAlis171 .NET)
(compiled Oct 27 2011,15:02:11)
;
_computing_molecular_graphics xp
_computing_publication_material xp
_computing_structure_refinement 'SHELXL-97 (Sheldrick, 2008)'
_computing_structure_solution 'SHELXS-97 (Sheldrick, 2008)'
_diffrn_ambient_temperature 100(2)
_diffrn_measured_fraction_theta_full 0.999
_diffrn_measured_fraction_theta_max 0.999
_diffrn_measurement_device_type 'Xcalibur, Sapphire3'
_diffrn_radiation_monochromator graphite
_diffrn_radiation_source 'Enhance (Mo) X-ray Source'
_diffrn_radiation_type MoK\a
_diffrn_radiation_wavelength 0.71073
_diffrn_reflns_av_R_equivalents 0.0253
_diffrn_reflns_av_sigmaI/netI 0.0427
_diffrn_reflns_limit_h_max 14
_diffrn_reflns_limit_h_min -14
_diffrn_reflns_limit_k_max 14
_diffrn_reflns_limit_k_min -14
_diffrn_reflns_limit_l_max 14
_diffrn_reflns_limit_l_min -14
_diffrn_reflns_number 12035
_diffrn_reflns_theta_full 27.48
_diffrn_reflns_theta_max 27.48
_diffrn_reflns_theta_min 3.08
_exptl_absorpt_coefficient_mu 0.153
_exptl_absorpt_correction_T_max 1.00000
_exptl_absorpt_correction_T_min 0.97886
_exptl_absorpt_correction_type multi-scan
_exptl_absorpt_process_details
;
CrysAlisPro, Agilent Technologies,
Version 1.171.36.21 (release 14-08-2012 CrysAlis171 .NET)
(compiled Sep 14 2012,17:21:16)
Empirical absorption correction using spherical harmonics,
 implemented in SCALE3 ABSPACK scaling algorithm.
;
_exptl_crystal_colour yellow
_exptl_crystal_density_diffrn 1.311
_exptl_crystal_density_method 'not measured'
_exptl_crystal_description block
_exptl_crystal_F_000 492
_exptl_crystal_size_max 0.3
_exptl_crystal_size_mid 0.2
_exptl_crystal_size_min 0.2
_refine_diff_density_max 0.661
_refine_diff_density_min -0.644
_refine_diff_density_rms 0.054
_refine_ls_extinction_method none
_refine_ls_goodness_of_fit_ref 1.010
_refine_ls_hydrogen_treatment constr
_refine_ls_matrix_type full
_refine_ls_number_parameters 338
_refine_ls_number_reflns 5378
_refine_ls_number_restraints 0
_refine_ls_restrained_S_all 1.010
_refine_ls_R_factor_all 0.0755
_refine_ls_R_factor_gt 0.0580
_refine_ls_shift/su_max 0.000
_refine_ls_shift/su_mean 0.000
_refine_ls_structure_factor_coef Fsqd
_refine_ls_weighting_details 'calc w=1/[\s^2^(Fo^2^)+(0.1000P)^2^+0.6195P] where P=(Fo^2^+2Fc^2^)/3'
_refine_ls_weighting_scheme calc
_refine_ls_wR_factor_gt 0.1592
_refine_ls_wR_factor_ref 0.1774
_reflns_number_gt 4268
_reflns_number_total 5378
_reflns_threshold_expression >2sigma(I)
_cod_data_source_file c3dt52359d.txt
_cod_data_source_block domdom1
_cod_original_cell_volume 1176.28(11)
_cod_database_code 7028240

loop_
_symmetry_equiv_pos_as_xyz
'x, y, z'
'-x, -y, -z'

loop_
_atom_site_label
_atom_site_type_symbol
_atom_site_fract_x
_atom_site_fract_y
_atom_site_fract_z
_atom_site_U_iso_or_equiv
_atom_site_adp_type
_atom_site_occupancy
_atom_site_symmetry_multiplicity
_atom_site_calc_flag
_atom_site_refinement_flags
_atom_site_disorder_assembly
_atom_site_disorder_group
C1 C 0.3979(2) 1.0355(2) 0.9859(2) 0.0305(5) Uani 1 1 d . . .
C2 C 0.46851(19) 0.9324(2) 0.7141(2) 0.0256(5) Uani 1 1 d . . .
C3 C 0.3370(2) 0.8647(2) 0.5903(2) 0.0253(5) Uani 1 1 d . . .
C4 C 0.32897(19) 0.7995(2) 0.4483(2) 0.0218(4) Uani 1 1 d . . .
H4 H 0.4052 0.7878 0.4280 0.026 Uiso 1 1 calc R . .
C3S C 0.9979(6) 0.7785(7) 0.9817(6) 0.0331(13) Uani 0.510(6) 1 d P A 1
H3S3 H 0.9263 0.8144 1.0101 0.040 Uiso 0.510(6) 1 calc PR A 1
H3S4 H 1.0724 0.8012 1.0676 0.040 Uiso 0.510(6) 1 calc PR A 1
C2S C 0.9569(7) 0.6231(6) 0.8718(7) 0.0354(14) Uani 0.510(6) 1 d P A 1
H2S3 H 0.9766 0.5686 0.9193 0.042 Uiso 0.510(6) 1 calc PR A 1
H2S4 H 0.8633 0.5946 0.8154 0.042 Uiso 0.510(6) 1 calc PR A 1
O1S O 1.0293(4) 0.6011(4) 0.7815(4) 0.0342(11) Uani 0.510(6) 1 d P A 1
C1S C 1.0679(4) 0.7299(4) 0.7901(5) 0.0269(11) Uani 0.510(6) 1 d P A 1
H1S3 H 1.1619 0.7540 0.8148 0.032 Uiso 0.510(6) 1 calc PR A 1
H1S4 H 1.0230 0.7240 0.6983 0.032 Uiso 0.510(6) 1 calc PR A 1
O1SB O 1.0862(4) 0.6931(4) 0.8569(5) 0.0359(12) Uani 0.490(6) 1 d P A 2
C1SB C 1.0142(7) 0.6009(7) 0.8768(8) 0.0395(16) Uani 0.490(6) 1 d P A 2
H1S1 H 1.0654 0.6013 0.9639 0.047 Uiso 0.490(6) 1 calc PR A 2
H1S2 H 0.9909 0.5048 0.7940 0.047 Uiso 0.490(6) 1 calc PR A 2
C2SB C 0.8951(6) 0.6511(6) 0.8911(6) 0.0344(13) Uani 0.490(6) 1 d P A 2
H2S1 H 0.8254 0.6125 0.7967 0.041 Uiso 0.490(6) 1 calc PR A 2
H2S2 H 0.8638 0.6267 0.9510 0.041 Uiso 0.490(6) 1 calc PR A 2
C3SB C 0.9431(8) 0.8047(7) 0.9622(9) 0.0514(19) Uani 0.490(6) 1 d P A 2
H3S1 H 0.8701 0.8482 0.9471 0.062 Uiso 0.490(6) 1 calc PR A 2
H3S2 H 0.9884 0.8459 1.0662 0.062 Uiso 0.490(6) 1 calc PR A 2
C4S C 1.0319(3) 0.8302(3) 0.9000(3) 0.0496(7) Uani 1 1 d . . .
H5S1 H 0.9577 0.8590 0.8566 0.059 Uiso 1 1 calc R A 1
H5S2 H 1.1043 0.9137 0.9648 0.059 Uiso 1 1 calc R A 1
C5 C 0.2112(2) 0.7520(2) 0.3374(2) 0.0247(4) Uani 1 1 d . . .
H5 H 0.2077 0.7083 0.2418 0.030 Uiso 1 1 calc R . .
C6 C 0.0987(2) 0.7671(2) 0.3635(2) 0.0328(5) Uani 1 1 d . . .
C7 C 0.1041(2) 0.8277(3) 0.5039(3) 0.0497(8) Uani 1 1 d . . .
H7 H 0.0274 0.8359 0.5236 0.060 Uiso 1 1 calc R . .
C8 C 0.2229(2) 0.8758(3) 0.6144(2) 0.0441(7) Uani 1 1 d . . .
H8 H 0.2261 0.9178 0.7097 0.053 Uiso 1 1 calc R . .
C9 C -0.1291(2) 0.7369(5) 0.2693(3) 0.0817(14) Uani 1 1 d . . .
H9A H -0.1227 0.8356 0.3339 0.123 Uiso 1 1 calc R . .
H9B H -0.1462 0.6830 0.3116 0.123 Uiso 1 1 calc R . .
H9C H -0.1994 0.7031 0.1777 0.123 Uiso 1 1 calc R . .
C10 C 0.57168(19) 0.8585(2) 0.6698(2) 0.0228(4) Uani 1 1 d . . .
C11 C 0.67316(19) 0.9212(2) 0.6554(3) 0.0301(5) Uani 1 1 d . . .
H11 H 0.6840 1.0163 0.6816 0.036 Uiso 1 1 calc R . .
C12 C 0.7577(2) 0.8477(3) 0.6039(4) 0.0490(8) Uani 1 1 d . . .
H12 H 0.8263 0.8931 0.5957 0.059 Uiso 1 1 calc R . .
C13 C 0.7453(2) 0.7085(3) 0.5637(3) 0.0385(6) Uani 1 1 d . . .
C14 C 0.6469(2) 0.6449(2) 0.5802(2) 0.0283(5) Uani 1 1 d . . .
H14 H 0.6376 0.5505 0.5562 0.034 Uiso 1 1 calc R . .
C15 C 0.5625(2) 0.7199(2) 0.6318(2) 0.0316(5) Uani 1 1 d . . .
H15 H 0.4951 0.6749 0.6418 0.038 Uiso 1 1 calc R . .
C16 C 0.8145(3) 0.4975(3) 0.4546(4) 0.0552(9) Uani 1 1 d . . .
H16A H 0.7266 0.4486 0.3853 0.083 Uiso 1 1 calc R . .
H16B H 0.8301 0.4801 0.5334 0.083 Uiso 1 1 calc R . .
H16C H 0.8758 0.4634 0.4078 0.083 Uiso 1 1 calc R . .
C17 C 0.5049(2) 1.0898(2) 0.7750(2) 0.0266(5) Uani 1 1 d . . .
C18 C 0.4308(2) 1.1544(2) 0.7148(2) 0.0292(5) Uani 1 1 d . . .
H18 H 0.3522 1.1005 0.6361 0.035 Uiso 1 1 calc R . .
C19 C 0.4674(2) 1.2965(2) 0.7655(2) 0.0311(5) Uani 1 1 d . . .
H19 H 0.4145 1.3379 0.7212 0.037 Uiso 1 1 calc R . .
C20 C 0.5812(2) 1.3762(2) 0.8806(2) 0.0340(6) Uani 1 1 d . . .
C21 C 0.6562(2) 1.3143(3) 0.9458(2) 0.0407(7) Uani 1 1 d . . .
H21 H 0.7333 1.3691 1.0267 0.049 Uiso 1 1 calc R . .
C22 C 0.6189(2) 1.1738(3) 0.8935(2) 0.0350(6) Uani 1 1 d . . .
H22 H 0.6715 1.1328 0.9385 0.042 Uiso 1 1 calc R . .
C23 C 0.5663(3) 1.5755(3) 0.8593(3) 0.0487(7) Uani 1 1 d . . .
H23A H 0.4796 1.5773 0.8614 0.073 Uiso 1 1 calc R . .
H23B H 0.5604 1.5205 0.7601 0.073 Uiso 1 1 calc R . .
H23C H 0.6156 1.6709 0.9029 0.073 Uiso 1 1 calc R . .
O1 O 0.29792(17) 1.07169(17) 0.97147(16) 0.0357(4) Uani 1 1 d . . .
O2 O -0.01071(15) 0.7210(2) 0.24672(17) 0.0414(5) Uani 1 1 d . . .
O3 O 0.83075(18) 0.6439(2) 0.5092(3) 0.0748(9) Uani 1 1 d . . .
O4 O 0.62891(19) 1.51469(18) 0.93659(17) 0.0443(5) Uani 1 1 d . . .
P1 P 0.45094(6) 0.89620(6) 0.85542(6) 0.02992(19) Uani 1 1 d . . .

loop_
_atom_site_aniso_label
_atom_site_aniso_U_11
_atom_site_aniso_U_22
_atom_site_aniso_U_33
_atom_site_aniso_U_23
_atom_site_aniso_U_13
_atom_site_aniso_U_12
C1 0.0340(12) 0.0301(11) 0.0159(10) 0.0062(9) 0.0087(9) -0.0156(10)
C2 0.0206(10) 0.0326(11) 0.0137(9) 0.0066(9) 0.0057(8) -0.0086(8)
C3 0.0211(10) 0.0276(10) 0.0160(10) 0.0047(8) 0.0068(8) -0.0085(8)
C4 0.0227(10) 0.0214(9) 0.0174(9) 0.0065(8) 0.0097(8) -0.0010(8)
C3S 0.026(3) 0.041(3) 0.028(2) 0.015(2) 0.009(2) 0.007(2)
C2S 0.029(4) 0.034(3) 0.043(3) 0.019(3) 0.015(3) 0.002(3)
O1S 0.041(2) 0.022(2) 0.037(2) 0.0119(18) 0.0173(17) 0.0074(16)
C1S 0.023(2) 0.026(2) 0.029(2) 0.0146(19) 0.0042(17) 0.0041(16)
O1SB 0.038(2) 0.039(3) 0.045(3) 0.025(2) 0.026(2) 0.0197(19)
C1SB 0.032(4) 0.031(3) 0.050(4) 0.021(3) 0.011(3) 0.005(3)
C2SB 0.022(3) 0.051(3) 0.031(3) 0.023(3) 0.007(2) 0.003(2)
C3SB 0.054(5) 0.043(4) 0.064(5) 0.021(3) 0.039(4) 0.016(3)
C4S 0.0524(17) 0.0334(13) 0.0470(16) 0.0090(12) 0.0216(14) -0.0060(12)
C5 0.0251(10) 0.0282(10) 0.0159(9) 0.0079(8) 0.0088(8) -0.0012(8)
C6 0.0194(10) 0.0396(13) 0.0171(10) 0.0011(9) 0.0047(8) -0.0093(9)
C7 0.0194(11) 0.0736(19) 0.0207(11) -0.0012(12) 0.0111(9) -0.0139(12)
C8 0.0266(12) 0.0611(17) 0.0138(10) -0.0017(11) 0.0100(9) -0.0158(11)
C9 0.0149(12) 0.134(3) 0.0285(15) -0.0033(18) 0.0050(11) -0.0098(16)
C10 0.0187(9) 0.0320(11) 0.0131(9) 0.0122(8) 0.0012(7) -0.0058(8)
C11 0.0168(9) 0.0397(13) 0.0502(14) 0.0365(12) 0.0103(10) 0.0057(9)
C12 0.0196(11) 0.0573(17) 0.107(3) 0.0648(18) 0.0307(14) 0.0170(11)
C13 0.0147(10) 0.0482(15) 0.0702(18) 0.0452(14) 0.0121(11) 0.0118(10)
C14 0.0291(11) 0.0297(11) 0.0197(10) 0.0141(9) 0.0010(9) -0.0052(9)
C15 0.0360(12) 0.0296(11) 0.0173(10) 0.0048(9) 0.0114(9) -0.0128(9)
C16 0.0328(14) 0.0519(17) 0.107(3) 0.0550(19) 0.0319(16) 0.0222(13)
C17 0.0232(10) 0.0317(11) 0.0141(9) 0.0043(9) 0.0092(8) -0.0095(9)
C18 0.0181(10) 0.0302(11) 0.0233(11) 0.0012(9) 0.0108(8) -0.0033(8)
C19 0.0238(10) 0.0299(11) 0.0260(11) 0.0021(9) 0.0152(9) -0.0029(9)
C20 0.0407(13) 0.0295(11) 0.0181(10) 0.0023(9) 0.0148(10) -0.0152(10)
C21 0.0456(14) 0.0423(14) 0.0135(10) 0.0096(10) 0.0001(10) -0.0274(11)
C22 0.0363(12) 0.0418(13) 0.0166(10) 0.0146(10) 0.0026(9) -0.0179(10)
C23 0.0644(18) 0.0372(14) 0.0307(13) 0.0142(11) 0.0112(13) -0.0176(13)
O1 0.0364(10) 0.0375(9) 0.0215(8) 0.0093(7) 0.0096(7) -0.0096(7)
O2 0.0173(7) 0.0592(11) 0.0192(8) 0.0024(8) 0.0043(6) -0.0073(7)
O3 0.0320(10) 0.0616(14) 0.180(3) 0.0850(17) 0.0587(14) 0.0318(10)
O4 0.0569(11) 0.0331(9) 0.0218(8) 0.0074(7) 0.0056(8) -0.0228(8)
P1 0.0319(3) 0.0312(3) 0.0131(3) 0.0040(2) 0.0083(2) -0.0153(2)

loop_
_atom_type_symbol
_atom_type_description
_atom_type_scat_dispersion_real
_atom_type_scat_dispersion_imag
_atom_type_scat_source
C C 0.0033 0.0016 'International Tables Vol C Tables 4.2.6.8 and 6.1.1.4'
H H 0.0000 0.0000 'International Tables Vol C Tables 4.2.6.8 and 6.1.1.4'
O O 0.0106 0.0060 'International Tables Vol C Tables 4.2.6.8 and 6.1.1.4'
P P 0.1023 0.0942 'International Tables Vol C Tables 4.2.6.8 and 6.1.1.4'

loop_
_geom_angle_atom_site_label_1
_geom_angle_atom_site_label_2
_geom_angle_atom_site_label_3
_geom_angle
_geom_angle_site_symmetry_1
_geom_angle_site_symmetry_3
O1 C1 P1 131.14(17) . .
O1 C1 P1 131.27(18) . 2_677
P1 C1 P1 97.58(13) . 2_677
C10 C2 C17 113.22(16) . .
C10 C2 C3 111.15(17) . .
C17 C2 C3 110.94(18) . .
C10 C2 P1 104.75(14) . .
C17 C2 P1 110.43(13) . .
C3 C2 P1 105.94(13) . .
C8 C3 C4 117.55(19) . .
C8 C3 C2 121.59(18) . .
C4 C3 C2 120.65(18) . .
C5 C4 C3 120.72(19) . .
C5 C4 H4 119.6 . .
C3 C4 H4 119.6 . .
C4S C3S C2S 99.8(4) . .
C4S C3S H3S3 111.8 . .
C2S C3S H3S3 111.8 . .
C4S C3S H3S4 111.8 . .
C2S C3S H3S4 111.8 . .
H3S3 C3S H3S4 109.5 . .
O1S C2S C3S 105.7(4) . .
O1S C2S H2S3 110.6 . .
C3S C2S H2S3 110.6 . .
O1S C2S H2S4 110.6 . .
C3S C2S H2S4 110.6 . .
H2S3 C2S H2S4 108.7 . .
C1S O1S C2S 108.7(4) . .
C4S C1S O1S 104.7(4) . .
C4S C1S H1S3 110.8 . .
O1S C1S H1S3 110.8 . .
C4S C1S H1S4 110.8 . .
O1S C1S H1S4 110.8 . .
H1S3 C1S H1S4 108.9 . .
C1SB O1SB C4S 108.5(4) . .
O1SB C1SB C2SB 107.1(5) . .
O1SB C1SB H1S1 110.3 . .
C2SB C1SB H1S1 110.3 . .
O1SB C1SB H1S2 110.3 . .
C2SB C1SB H1S2 110.3 . .
H1S1 C1SB H1S2 108.5 . .
C3SB C2SB C1SB 101.5(5) . .
C3SB C2SB H2S1 111.5 . .
C1SB C2SB H2S1 111.5 . .
C3SB C2SB H2S2 111.5 . .
C1SB C2SB H2S2 111.5 . .
H2S1 C2SB H2S2 109.3 . .
C4S C3SB C2SB 108.2(5) . .
C4S C3SB H3S1 110.0 . .
C2SB C3SB H3S1 110.0 . .
C4S C3SB H3S2 110.0 . .
C2SB C3SB H3S2 110.0 . .
H3S1 C3SB H3S2 108.4 . .
C1S C4S C3S 112.8(4) . .
C1S C4S C3SB 127.8(4) . .
C3S C4S C3SB 28.6(3) . .
C1S C4S O1SB 38.5(2) . .
C3S C4S O1SB 77.1(3) . .
C3SB C4S O1SB 100.2(4) . .
C1S C4S H5S1 109.0 . .
C3S C4S H5S1 109.0 . .
C3SB C4S H5S1 80.7 . .
O1SB C4S H5S1 137.4 . .
C1S C4S H5S2 109.0 . .
C3S C4S H5S2 109.0 . .
C3SB C4S H5S2 116.4 . .
O1SB C4S H5S2 109.5 . .
H5S1 C4S H5S2 107.8 . .
C6 C5 C4 120.97(19) . .
C6 C5 H5 119.5 . .
C4 C5 H5 119.5 . .
O2 C6 C5 115.83(19) . .
O2 C6 C7 125.0(2) . .
C5 C6 C7 119.2(2) . .
C8 C7 C6 119.3(2) . .
C8 C7 H7 120.4 . .
C6 C7 H7 120.4 . .
C3 C8 C7 122.2(2) . .
C3 C8 H8 118.9 . .
C7 C8 H8 118.9 . .
O2 C9 H9A 109.5 . .
O2 C9 H9B 109.5 . .
H9A C9 H9B 109.5 . .
O2 C9 H9C 109.5 . .
H9A C9 H9C 109.5 . .
H9B C9 H9C 109.5 . .
C15 C10 C11 116.6(2) . .
C15 C10 C2 120.49(18) . .
C11 C10 C2 122.78(19) . .
C12 C11 C10 121.0(2) . .
C12 C11 H11 119.5 . .
C10 C11 H11 119.5 . .
C11 C12 C13 121.5(2) . .
C11 C12 H12 119.2 . .
C13 C12 H12 119.2 . .
O3 C13 C14 124.6(2) . .
O3 C13 C12 116.9(2) . .
C14 C13 C12 118.5(2) . .
C15 C14 C13 119.4(2) . .
C15 C14 H14 120.3 . .
C13 C14 H14 120.3 . .
C14 C15 C10 123.01(19) . .
C14 C15 H15 118.5 . .
C10 C15 H15 118.5 . .
O3 C16 H16A 109.5 . .
O3 C16 H16B 109.5 . .
H16A C16 H16B 109.5 . .
O3 C16 H16C 109.5 . .
H16A C16 H16C 109.5 . .
H16B C16 H16C 109.5 . .
C18 C17 C22 117.1(2) . .
C18 C17 C2 122.22(18) . .
C22 C17 C2 120.6(2) . .
C17 C18 C19 122.2(2) . .
C17 C18 H18 118.9 . .
C19 C18 H18 118.9 . .
C20 C19 C18 119.5(2) . .
C20 C19 H19 120.3 . .
C18 C19 H19 120.3 . .
O4 C20 C19 124.8(2) . .
O4 C20 C21 115.7(2) . .
C19 C20 C21 119.5(2) . .
C22 C21 C20 120.1(2) . .
C22 C21 H21 119.9 . .
C20 C21 H21 119.9 . .
C21 C22 C17 121.6(2) . .
C21 C22 H22 119.2 . .
C17 C22 H22 119.2 . .
O4 C23 H23A 109.5 . .
O4 C23 H23B 109.5 . .
H23A C23 H23B 109.5 . .
O4 C23 H23C 109.5 . .
H23A C23 H23C 109.5 . .
H23B C23 H23C 109.5 . .
C6 O2 C9 117.66(19) . .
C13 O3 C16 118.8(2) . .
C20 O4 C23 117.13(19) . .
C1 P1 C1 82.41(13) . 2_677
C1 P1 C2 112.67(10) . .
C1 P1 C2 113.29(9) 2_677 .

loop_
_geom_bond_atom_site_label_1
_geom_bond_atom_site_label_2
_geom_bond_distance
_geom_bond_site_symmetry_2
C1 O1 1.205(3) .
C1 P1 1.858(3) .
C1 P1 1.859(2) 2_677
C2 C10 1.530(3) .
C2 C17 1.534(3) .
C2 C3 1.537(3) .
C2 P1 1.906(2) .
C3 C8 1.386(3) .
C3 C4 1.402(3) .
C4 C5 1.385(3) .
C4 H4 0.9500 .
C3S C4S 1.436(7) .
C3S C2S 1.522(8) .
C3S H3S3 0.9900 .
C3S H3S4 0.9900 .
C2S O1S 1.439(8) .
C2S H2S3 0.9900 .
C2S H2S4 0.9900 .
O1S C1S 1.434(5) .
C1S C4S 1.423(5) .
C1S H1S3 0.9900 .
C1S H1S4 0.9900 .
O1SB C1SB 1.417(8) .
O1SB C4S 1.597(5) .
C1SB C2SB 1.501(9) .
C1SB H1S1 0.9900 .
C1SB H1S2 0.9900 .
C2SB C3SB 1.492(9) .
C2SB H2S1 0.9900 .
C2SB H2S2 0.9900 .
C3SB C4S 1.470(8) .
C3SB H3S1 0.9900 .
C3SB H3S2 0.9900 .
C4S H5S1 0.9900 .
C4S H5S2 0.9900 .
C5 C6 1.381(3) .
C5 H5 0.9500 .
C6 O2 1.362(3) .
C6 C7 1.397(3) .
C7 C8 1.389(3) .
C7 H7 0.9500 .
C8 H8 0.9500 .
C9 O2 1.430(3) .
C9 H9A 0.9800 .
C9 H9B 0.9800 .
C9 H9C 0.9800 .
C10 C15 1.391(3) .
C10 C11 1.394(3) .
C11 C12 1.374(4) .
C11 H11 0.9500 .
C12 C13 1.388(3) .
C12 H12 0.9500 .
C13 O3 1.356(3) .
C13 C14 1.387(3) .
C14 C15 1.379(3) .
C14 H14 0.9500 .
C15 H15 0.9500 .
C16 O3 1.431(3) .
C16 H16A 0.9800 .
C16 H16B 0.9800 .
C16 H16C 0.9800 .
C17 C18 1.376(3) .
C17 C22 1.406(3) .
C18 C19 1.398(3) .
C18 H18 0.9500 .
C19 C20 1.382(3) .
C19 H19 0.9500 .
C20 O4 1.366(3) .
C20 C21 1.391(4) .
C21 C22 1.378(3) .
C21 H21 0.9500 .
C22 H22 0.9500 .
C23 O4 1.416(3) .
C23 H23A 0.9800 .
C23 H23B 0.9800 .
C23 H23C 0.9800 .
P1 C1 1.859(2) 2_677
